data_4087533
loop_
_publ_author_name
'Song, Li-Cheng'
'Tan, Hao'
'Zhu, An-Guo'
'Hu, Yuan-Yuan'
'Chen, Hao'

_publ_section_title
;
 Palladium-Catalyzed Reactions of [Et3NH]+Salts of
 [(\m-RS)(\m-CO)Fe2(CO)6]&#x2212;Anions with Iodo-Aromatic Compounds To
 Give the Corresponding Butterfly \m-Acyl Fe/S Cluster Complexes
;
_journal_issue 9
_journal_name_full Organometallics
_journal_page_first 1730
_journal_paper_doi 10.1021/acs.organomet.5b00228
_journal_volume 34
_journal_year 2015
_chemical_formula_sum 'C19 H14 Fe2 O7 S2'
_chemical_formula_weight 530.12
_space_group_IT_number 60
_space_group_name_Hall '-P 2n 2ab'
_space_group_name_H-M_alt 'P b c n'
_symmetry_cell_setting orthorhombic
_symmetry_space_group_name_H-M 'P b c n'
_atom_sites_solution_hydrogens geom
_atom_sites_solution_primary direct
_atom_sites_solution_secondary difmap
_audit_creation_method SHELXL-97
_cell_angle_alpha 90.00
_cell_angle_beta 90.00
_cell_angle_gamma 90.00
_cell_formula_units_Z 8
_cell_length_a 21.663(4)
_cell_length_b 12.539(3)
_cell_length_c 15.187(3)
_cell_measurement_reflns_used 13016
_cell_measurement_temperature 113(2)
_cell_measurement_theta_max 27.8704
_cell_measurement_theta_min 1.8765
_cell_volume 4125.3(15)
_computing_cell_refinement crystalclear
_computing_data_collection crystalclear
_computing_data_reduction crystalclear
_computing_molecular_graphics 'Bruker SHELXTL'
_computing_publication_material 'Bruker SHELXTL'
_computing_structure_refinement 'SHELXL-97 (Sheldrick, 1997)'
_computing_structure_solution 'SHELXS-97 (Sheldrick, 1990)'
_diffrn_ambient_temperature 113(2)
_diffrn_measured_fraction_theta_full 0.999
_diffrn_measured_fraction_theta_max 0.999
_diffrn_measurement_device_type 'rigaku saturn'
_diffrn_measurement_method '\w scans'
_diffrn_radiation_monochromator confocal
_diffrn_radiation_source 'rotating anode'
_diffrn_radiation_type MoK\a
_diffrn_radiation_wavelength 0.71073
_diffrn_reflns_av_R_equivalents 0.0407
_diffrn_reflns_av_sigmaI/netI 0.0239
_diffrn_reflns_limit_h_max 28
_diffrn_reflns_limit_h_min -28
_diffrn_reflns_limit_k_max 10
_diffrn_reflns_limit_k_min -16
_diffrn_reflns_limit_l_max 19
_diffrn_reflns_limit_l_min -19
_diffrn_reflns_number 37391
_diffrn_reflns_theta_full 27.87
_diffrn_reflns_theta_max 27.87
_diffrn_reflns_theta_min 1.88
_diffrn_standards_decay_% 0
_diffrn_standards_interval_count 0
_diffrn_standards_interval_time 0
_diffrn_standards_number 0
_exptl_absorpt_coefficient_mu 1.648
_exptl_absorpt_correction_T_max 0.8268
_exptl_absorpt_correction_T_min 0.7340
_exptl_absorpt_correction_type multi-scan
_exptl_absorpt_process_details crystalclear
_exptl_crystal_colour red
_exptl_crystal_density_diffrn 1.707
_exptl_crystal_density_method 'not measured'
_exptl_crystal_description block
_exptl_crystal_F_000 2144
_exptl_crystal_size_max 0.20
_exptl_crystal_size_mid 0.18
_exptl_crystal_size_min 0.12
_refine_diff_density_max 0.380
_refine_diff_density_min -0.447
_refine_diff_density_rms 0.073
_refine_ls_extinction_method none
_refine_ls_goodness_of_fit_ref 1.088
_refine_ls_hydrogen_treatment constr
_refine_ls_matrix_type full
_refine_ls_number_parameters 274
_refine_ls_number_reflns 4916
_refine_ls_number_restraints 0
_refine_ls_restrained_S_all 1.088
_refine_ls_R_factor_all 0.0321
_refine_ls_R_factor_gt 0.0282
_refine_ls_shift/su_max 0.001
_refine_ls_shift/su_mean 0.000
_refine_ls_structure_factor_coef Fsqd
_refine_ls_weighting_details 'calc w=1/[\s^2^(Fo^2^)+(0.0321P)^2^+1.1575P] where P=(Fo^2^+2Fc^2^)/3'
_refine_ls_weighting_scheme calc
_refine_ls_wR_factor_gt 0.0602
_refine_ls_wR_factor_ref 0.0619
_reflns_number_gt 4391
_reflns_number_total 4916
_reflns_threshold_expression >2sigma(I)
_cod_data_source_file om5b00228_si_001.cif
_cod_data_source_block 17
_cod_depositor_comments
;
The following automatic conversions were performed:

data item '_exptl_absorpt_correction_type' value 'MULTI-SCAN' was
changed to 'multi-scan' in accordance with the
/home/saulius/struct/COD-crude-data/automatic-downloads/DataCite-retrospective/ACS/depositions/lib/dictionaries/cif_core.dic
dictionary named 'cif_core.dic' version 2.4.2 last updated on
2011-04-26.

data item '_refine_ls_hydrogen_treatment' value 'CONSTR' was changed
to 'constr' in accordance with the
/home/saulius/struct/COD-crude-data/automatic-downloads/DataCite-retrospective/ACS/depositions/lib/dictionaries/cif_core.dic
dictionary named 'cif_core.dic' version 2.4.2 last updated on
2011-04-26.

data item '_symmetry_cell_setting' value 'Orthorhombic' was changed
to 'orthorhombic' in accordance with the
/home/saulius/struct/COD-crude-data/automatic-downloads/DataCite-retrospective/ACS/depositions/lib/dictionaries/cif_core.dic
dictionary named 'cif_core.dic' version 2.4.2 last updated on
2011-04-26.

Automatic conversion script
Id: cif_fix_values 6909 2019-04-08 15:41:33Z antanas 
;
_cod_original_cell_volume 4125.5(14)
_cod_original_sg_symbol_H-M Pbcn
_cod_database_code 4087533

loop_
_symmetry_equiv_pos_as_xyz
'x, y, z'
'-x+1/2, -y+1/2, z+1/2'
'-x, y, -z+1/2'
'x+1/2, -y+1/2, -z'
'-x, -y, -z'
'x-1/2, y-1/2, -z-1/2'
'x, -y, z-1/2'
'-x-1/2, y-1/2, z'

loop_
_atom_site_label
_atom_site_type_symbol
_atom_site_fract_x
_atom_site_fract_y
_atom_site_fract_z
_atom_site_U_iso_or_equiv
_atom_site_adp_type
_atom_site_occupancy
_atom_site_symmetry_multiplicity
_atom_site_calc_flag
_atom_site_refinement_flags
Fe1 Fe 0.694505(10) 0.183407(19) 0.033815(15) 0.01321(6) Uani 1 1 d .
Fe2 Fe 0.578939(10) 0.153307(18) 0.012887(15) 0.01170(6) Uani 1 1 d .
S1 S 0.637810(17) 0.25395(3) -0.07604(2) 0.01231(9) Uani 1 1 d .
S2 S 0.506403(19) 0.55921(3) 0.11861(3) 0.01774(9) Uani 1 1 d .
O1 O 0.70728(6) 0.04325(11) 0.18873(9) 0.0309(3) Uani 1 1 d .
O2 O 0.81086(6) 0.30906(12) 0.03038(10) 0.0325(3) Uani 1 1 d .
O3 O 0.74220(6) 0.01022(10) -0.07570(9) 0.0258(3) Uani 1 1 d .
O4 O 0.59304(6) -0.03447(10) -0.10382(9) 0.0283(3) Uani 1 1 d .
O5 O 0.45212(5) 0.19802(10) -0.04664(8) 0.0215(3) Uani 1 1 d .
O6 O 0.55727(6) 0.03122(11) 0.17478(9) 0.0280(3) Uani 1 1 d .
O7 O 0.64946(5) 0.29602(9) 0.10082(7) 0.0153(2) Uani 1 1 d .
C1 C 0.70213(7) 0.10004(15) 0.13037(11) 0.0198(3) Uani 1 1 d .
C2 C 0.76659(8) 0.26093(14) 0.03154(11) 0.0195(4) Uani 1 1 d .
C3 C 0.72368(7) 0.07818(14) -0.03266(11) 0.0182(3) Uani 1 1 d .
C4 C 0.58675(7) 0.03656(14) -0.05796(11) 0.0179(3) Uani 1 1 d .
C5 C 0.50112(7) 0.18291(13) -0.02204(10) 0.0146(3) Uani 1 1 d .
C6 C 0.56579(7) 0.07837(13) 0.11111(11) 0.0178(3) Uani 1 1 d .
C7 C 0.65255(8) 0.19746(14) -0.18569(11) 0.0173(3) Uani 1 1 d .
H7 H 0.6627 0.1200 -0.1802 0.021 Uiso 1 1 calc R
C8 C 0.70763(9) 0.25727(15) -0.22414(12) 0.0254(4) Uani 1 1 d .
H8A H 0.7195 0.2247 -0.2803 0.038 Uiso 1 1 calc R
H8B H 0.7424 0.2535 -0.1830 0.038 Uiso 1 1 calc R
H8C H 0.6964 0.3321 -0.2338 0.038 Uiso 1 1 calc R
C9 C 0.59478(9) 0.21125(16) -0.24219(12) 0.0276(4) Uani 1 1 d .
H9A H 0.5836 0.2869 -0.2446 0.041 Uiso 1 1 calc R
H9B H 0.5607 0.1705 -0.2164 0.041 Uiso 1 1 calc R
H9C H 0.6030 0.1852 -0.3019 0.041 Uiso 1 1 calc R
C10 C 0.59265(7) 0.28116(13) 0.08588(10) 0.0125(3) Uani 1 1 d .
C11 C 0.55035(7) 0.36715(12) 0.11175(10) 0.0125(3) Uani 1 1 d .
C12 C 0.48598(7) 0.35592(12) 0.13719(10) 0.0123(3) Uani 1 1 d .
C13 C 0.45173(7) 0.26466(13) 0.15979(10) 0.0147(3) Uani 1 1 d .
H13 H 0.4705 0.1963 0.1580 0.018 Uiso 1 1 calc R
C14 C 0.39060(7) 0.27470(13) 0.18461(11) 0.0166(3) Uani 1 1 d .
H14 H 0.3676 0.2126 0.1991 0.020 Uiso 1 1 calc R
C15 C 0.36198(7) 0.37473(14) 0.18886(11) 0.0188(3) Uani 1 1 d .
H15 H 0.3199 0.3798 0.2058 0.023 Uiso 1 1 calc R
C16 C 0.39450(7) 0.46577(13) 0.16864(11) 0.0179(3) Uani 1 1 d .
H16 H 0.3754 0.5339 0.1716 0.021 Uiso 1 1 calc R
C17 C 0.45627(7) 0.45562(12) 0.14372(10) 0.0135(3) Uani 1 1 d .
C18 C 0.56712(7) 0.47260(13) 0.10172(11) 0.0153(3) Uani 1 1 d .
C19 C 0.62812(8) 0.52015(14) 0.07565(13) 0.0225(4) Uani 1 1 d .
H19A H 0.6558 0.5210 0.1267 0.034 Uiso 1 1 calc R
H19B H 0.6218 0.5932 0.0547 0.034 Uiso 1 1 calc R
H19C H 0.6466 0.4773 0.0286 0.034 Uiso 1 1 calc R

loop_
_atom_site_aniso_label
_atom_site_aniso_U_11
_atom_site_aniso_U_22
_atom_site_aniso_U_33
_atom_site_aniso_U_23
_atom_site_aniso_U_13
_atom_site_aniso_U_12
Fe1 0.01100(11) 0.01638(12) 0.01226(11) 0.00036(9) -0.00076(8) 0.00069(8)
Fe2 0.01161(11) 0.01126(12) 0.01223(11) -0.00040(8) -0.00004(8) -0.00124(8)
S1 0.01314(18) 0.01305(19) 0.01074(18) 0.00032(14) 0.00000(13) -0.00024(14)
S2 0.0196(2) 0.01156(19) 0.0220(2) 0.00086(16) 0.00190(15) -0.00125(15)
O1 0.0321(7) 0.0368(8) 0.0238(7) 0.0123(6) -0.0059(6) -0.0003(6)
O2 0.0177(7) 0.0383(9) 0.0415(9) 0.0057(7) -0.0027(6) -0.0076(6)
O3 0.0265(7) 0.0229(7) 0.0279(7) -0.0027(6) 0.0025(5) 0.0070(5)
O4 0.0331(7) 0.0189(7) 0.0328(8) -0.0100(6) 0.0080(6) -0.0059(5)
O5 0.0161(6) 0.0271(7) 0.0213(6) 0.0014(5) -0.0043(5) -0.0025(5)
O6 0.0324(7) 0.0273(7) 0.0243(7) 0.0107(6) 0.0048(5) 0.0021(6)
O7 0.0132(5) 0.0187(6) 0.0140(5) -0.0031(5) -0.0012(4) -0.0010(4)
C1 0.0158(8) 0.0250(9) 0.0186(8) -0.0014(7) -0.0019(6) 0.0006(7)
C2 0.0175(8) 0.0231(9) 0.0177(8) 0.0012(7) -0.0014(6) 0.0033(7)
C3 0.0143(7) 0.0225(9) 0.0179(8) 0.0048(7) -0.0013(6) 0.0008(7)
C4 0.0150(8) 0.0178(8) 0.0210(9) 0.0011(7) 0.0009(6) -0.0042(6)
C5 0.0191(8) 0.0130(8) 0.0117(7) -0.0007(6) 0.0008(6) -0.0029(6)
C6 0.0166(8) 0.0151(8) 0.0218(9) -0.0018(7) -0.0001(6) 0.0001(6)
C7 0.0233(8) 0.0173(8) 0.0113(7) -0.0004(6) 0.0013(6) 0.0030(7)
C8 0.0287(9) 0.0289(10) 0.0188(9) 0.0038(7) 0.0095(7) 0.0047(8)
C9 0.0340(10) 0.0315(11) 0.0171(9) -0.0026(8) -0.0080(7) 0.0031(8)
C10 0.0146(7) 0.0137(8) 0.0092(7) 0.0024(6) 0.0009(5) -0.0022(6)
C11 0.0131(7) 0.0139(8) 0.0104(7) -0.0017(6) -0.0009(6) -0.0018(6)
C12 0.0130(7) 0.0141(8) 0.0098(7) -0.0011(6) -0.0004(6) -0.0009(6)
C13 0.0167(7) 0.0133(8) 0.0140(8) -0.0018(6) -0.0004(6) -0.0002(6)
C14 0.0167(8) 0.0169(8) 0.0162(8) -0.0001(6) 0.0018(6) -0.0042(6)
C15 0.0136(7) 0.0236(9) 0.0191(8) -0.0010(7) 0.0017(6) 0.0004(6)
C16 0.0178(8) 0.0170(8) 0.0189(8) 0.0002(7) 0.0009(6) 0.0050(6)
C17 0.0153(7) 0.0123(7) 0.0129(8) 0.0010(6) -0.0002(6) -0.0015(6)
C18 0.0165(7) 0.0162(8) 0.0132(8) -0.0008(6) -0.0001(6) -0.0012(6)
C19 0.0197(8) 0.0174(9) 0.0302(10) -0.0008(7) 0.0033(7) -0.0058(7)

loop_
_atom_type_symbol
_atom_type_description
_atom_type_scat_dispersion_real
_atom_type_scat_dispersion_imag
_atom_type_scat_source
C C 0.0033 0.0016 'International Tables Vol C Tables 4.2.6.8 and 6.1.1.4'
H H 0.0000 0.0000 'International Tables Vol C Tables 4.2.6.8 and 6.1.1.4'
O O 0.0106 0.0060 'International Tables Vol C Tables 4.2.6.8 and 6.1.1.4'
S S 0.1246 0.1234 'International Tables Vol C Tables 4.2.6.8 and 6.1.1.4'
Fe Fe 0.3463 0.8444 'International Tables Vol C Tables 4.2.6.8 and 6.1.1.4'

loop_
_geom_angle_atom_site_label_1
_geom_angle_atom_site_label_2
_geom_angle_atom_site_label_3
_geom_angle
C3 Fe1 C1 89.94(8)
C3 Fe1 C2 94.57(8)
C1 Fe1 C2 104.07(7)
C3 Fe1 O7 171.42(6)
C1 Fe1 O7 92.31(7)
C2 Fe1 O7 92.91(6)
C3 Fe1 S1 93.71(6)
C1 Fe1 S1 151.32(5)
C2 Fe1 S1 103.97(6)
O7 Fe1 S1 80.40(4)
C3 Fe1 Fe2 99.69(5)
C1 Fe1 Fe2 96.03(5)
C2 Fe1 Fe2 155.31(6)
O7 Fe1 Fe2 71.85(3)
S1 Fe1 Fe2 55.312(13)
C6 Fe2 C5 101.81(7)
C6 Fe2 C4 94.89(8)
C5 Fe2 C4 94.49(7)
C6 Fe2 C10 88.98(7)
C5 Fe2 C10 97.97(7)
C4 Fe2 C10 165.92(7)
C6 Fe2 S1 152.70(5)
C5 Fe2 S1 103.77(5)
C4 Fe2 S1 92.50(5)
C10 Fe2 S1 78.21(5)
C6 Fe2 Fe1 97.48(5)
C5 Fe2 Fe1 157.23(5)
C4 Fe2 Fe1 95.81(5)
C10 Fe2 Fe1 70.24(4)
S1 Fe2 Fe1 55.570(13)
C7 S1 Fe2 115.28(6)
C7 S1 Fe1 115.15(6)
Fe2 S1 Fe1 69.117(19)
C18 S2 C17 92.21(8)
C10 O7 Fe1 106.26(10)
O1 C1 Fe1 176.70(16)
O2 C2 Fe1 179.66(19)
O3 C3 Fe1 179.65(16)
O4 C4 Fe2 177.70(15)
O5 C5 Fe2 177.02(15)
O6 C6 Fe2 179.24(16)
C8 C7 C9 111.73(15)
C8 C7 S1 107.06(12)
C9 C7 S1 108.85(12)
C8 C7 H7 109.7
C9 C7 H7 109.7
S1 C7 H7 109.7
C7 C8 H8A 109.5
C7 C8 H8B 109.5
H8A C8 H8B 109.5
C7 C8 H8C 109.5
H8A C8 H8C 109.5
H8B C8 H8C 109.5
C7 C9 H9A 109.5
C7 C9 H9B 109.5
H9A C9 H9B 109.5
C7 C9 H9C 109.5
H9A C9 H9C 109.5
H9B C9 H9C 109.5
O7 C10 C11 116.80(14)
O7 C10 Fe2 111.54(11)
C11 C10 Fe2 130.80(11)
C18 C11 C12 112.01(14)
C18 C11 C10 120.66(14)
C12 C11 C10 126.76(14)
C13 C12 C17 117.61(14)
C13 C12 C11 130.52(14)
C17 C12 C11 111.76(14)
C14 C13 C12 119.86(15)
C14 C13 H13 120.1
C12 C13 H13 120.1
C13 C14 C15 121.19(15)
C13 C14 H14 119.4
C15 C14 H14 119.4
C16 C15 C14 120.40(15)
C16 C15 H15 119.8
C14 C15 H15 119.8
C15 C16 C17 118.39(15)
C15 C16 H16 120.8
C17 C16 H16 120.8
C16 C17 C12 122.51(14)
C16 C17 S2 126.22(13)
C12 C17 S2 111.26(11)
C11 C18 C19 129.86(15)
C11 C18 S2 112.72(12)
C19 C18 S2 117.38(12)
C18 C19 H19A 109.5
C18 C19 H19B 109.5
H19A C19 H19B 109.5
C18 C19 H19C 109.5
H19A C19 H19C 109.5
H19B C19 H19C 109.5

loop_
_geom_bond_atom_site_label_1
_geom_bond_atom_site_label_2
_geom_bond_distance
Fe1 C3 1.7776(18)
Fe1 C1 1.8084(18)
Fe1 C2 1.8398(18)
Fe1 O7 1.9954(12)
Fe1 S1 2.2527(5)
Fe1 Fe2 2.5517(6)
Fe2 C6 1.7858(18)
Fe2 C5 1.8057(17)
Fe2 C4 1.8247(18)
Fe2 C10 1.9716(16)
Fe2 S1 2.2457(5)
S1 C7 1.8376(17)
S2 C18 1.7250(17)
S2 C17 1.7356(16)
O1 C1 1.142(2)
O2 C2 1.133(2)
O3 C3 1.146(2)
O4 C4 1.139(2)
O5 C5 1.1413(19)
O6 C6 1.148(2)
O7 C10 1.2653(18)
C7 C8 1.525(2)
C7 C9 1.527(2)
C7 H7 1.0000
C8 H8A 0.9800
C8 H8B 0.9800
C8 H8C 0.9800
C9 H9A 0.9800
C9 H9B 0.9800
C9 H9C 0.9800
C10 C11 1.469(2)
C11 C18 1.380(2)
C11 C12 1.454(2)
C12 C13 1.406(2)
C12 C17 1.410(2)
C13 C14 1.383(2)
C13 H13 0.9500
C14 C15 1.401(2)
C14 H14 0.9500
C15 C16 1.376(2)
C15 H15 0.9500
C16 C17 1.396(2)
C16 H16 0.9500
C18 C19 1.503(2)
C19 H19A 0.9800
C19 H19B 0.9800
C19 H19C 0.9800

loop_
_geom_torsion_atom_site_label_1
_geom_torsion_atom_site_label_2
_geom_torsion_atom_site_label_3
_geom_torsion_atom_site_label_4
_geom_torsion
C3 Fe1 Fe2 C6 96.97(8)
C1 Fe1 Fe2 C6 6.00(8)
C2 Fe1 Fe2 C6 -138.62(14)
O7 Fe1 Fe2 C6 -84.45(7)
S1 Fe1 Fe2 C6 -175.22(6)
C3 Fe1 Fe2 C5 -115.21(14)
C1 Fe1 Fe2 C5 153.82(14)
C2 Fe1 Fe2 C5 9.20(19)
O7 Fe1 Fe2 C5 63.36(14)
S1 Fe1 Fe2 C5 -27.41(13)
C3 Fe1 Fe2 C4 1.25(8)
C1 Fe1 Fe2 C4 -89.73(8)
C2 Fe1 Fe2 C4 125.65(14)
O7 Fe1 Fe2 C4 179.82(7)
S1 Fe1 Fe2 C4 89.05(6)
C3 Fe1 Fe2 C10 -176.83(7)
C1 Fe1 Fe2 C10 92.20(7)
C2 Fe1 Fe2 C10 -52.42(14)
O7 Fe1 Fe2 C10 1.74(6)
S1 Fe1 Fe2 C10 -89.03(5)
C3 Fe1 Fe2 S1 -87.80(6)
C1 Fe1 Fe2 S1 -178.78(6)
C2 Fe1 Fe2 S1 36.60(13)
O7 Fe1 Fe2 S1 90.77(4)
C6 Fe2 S1 C7 119.21(13)
C5 Fe2 S1 C7 -81.73(8)
C4 Fe2 S1 C7 13.51(8)
C10 Fe2 S1 C7 -177.16(8)
Fe1 Fe2 S1 C7 108.84(6)
C6 Fe2 S1 Fe1 10.37(12)
C5 Fe2 S1 Fe1 169.43(5)
C4 Fe2 S1 Fe1 -95.33(5)
C10 Fe2 S1 Fe1 74.00(5)
C3 Fe1 S1 C7 -9.80(8)
C1 Fe1 S1 C7 -106.48(13)
C2 Fe1 S1 C7 85.85(8)
O7 Fe1 S1 C7 176.48(7)
Fe2 Fe1 S1 C7 -109.02(6)
C3 Fe1 S1 Fe2 99.22(6)
C1 Fe1 S1 Fe2 2.54(12)
C2 Fe1 S1 Fe2 -165.13(6)
O7 Fe1 S1 Fe2 -74.50(4)
C3 Fe1 O7 C10 6.8(5)
C1 Fe1 O7 C10 -98.26(11)
C2 Fe1 O7 C10 157.52(11)
S1 Fe1 O7 C10 53.84(10)
Fe2 Fe1 O7 C10 -2.66(9)
C3 Fe1 C1 O1 -14(3)
C2 Fe1 C1 O1 -109(3)
O7 Fe1 C1 O1 157(3)
S1 Fe1 C1 O1 83(3)
Fe2 Fe1 C1 O1 85(3)
C3 Fe1 C2 O2 178(100)
C1 Fe1 C2 O2 -91(38)
O7 Fe1 C2 O2 2(38)
S1 Fe1 C2 O2 83(38)
Fe2 Fe1 C2 O2 53(38)
C1 Fe1 C3 O3 106(74)
C2 Fe1 C3 O3 -149(100)
O7 Fe1 C3 O3 1(47)
S1 Fe1 C3 O3 -45(47)
Fe2 Fe1 C3 O3 10(47)
C6 Fe2 C4 O4 -146(4)
C5 Fe2 C4 O4 112(4)
C10 Fe2 C4 O4 -41(4)
S1 Fe2 C4 O4 8(4)
Fe1 Fe2 C4 O4 -48(4)
C6 Fe2 C5 O5 -99(3)
C4 Fe2 C5 O5 -3(3)
C10 Fe2 C5 O5 170(3)
S1 Fe2 C5 O5 90(3)
Fe1 Fe2 C5 O5 113(3)
C5 Fe2 C6 O6 -84(11)
C4 Fe2 C6 O6 -179(100)
C10 Fe2 C6 O6 14(11)
S1 Fe2 C6 O6 75(11)
Fe1 Fe2 C6 O6 84(11)
Fe2 S1 C7 C8 -162.72(10)
Fe1 S1 C7 C8 -85.06(12)
Fe2 S1 C7 C9 76.35(13)
Fe1 S1 C7 C9 154.01(11)
Fe1 O7 C10 C11 -166.99(11)
Fe1 O7 C10 Fe2 3.52(12)
C6 Fe2 C10 O7 95.52(12)
C5 Fe2 C10 O7 -162.70(11)
C4 Fe2 C10 O7 -10.7(4)
S1 Fe2 C10 O7 -60.21(10)
Fe1 Fe2 C10 O7 -2.81(9)
C6 Fe2 C10 C11 -95.69(15)
C5 Fe2 C10 C11 6.09(15)
C4 Fe2 C10 C11 158.1(3)
S1 Fe2 C10 C11 108.58(14)
Fe1 Fe2 C10 C11 165.98(15)
O7 C10 C11 C18 37.7(2)
Fe2 C10 C11 C18 -130.59(15)
O7 C10 C11 C12 -151.72(15)
Fe2 C10 C11 C12 40.0(2)
C18 C11 C12 C13 -175.10(16)
C10 C11 C12 C13 13.7(3)
C18 C11 C12 C17 1.12(19)
C10 C11 C12 C17 -170.13(15)
C17 C12 C13 C14 2.0(2)
C11 C12 C13 C14 178.01(15)
C12 C13 C14 C15 -0.8(2)
C13 C14 C15 C16 -0.3(3)
C14 C15 C16 C17 0.2(3)
C15 C16 C17 C12 1.1(2)
C15 C16 C17 S2 -178.01(13)
C13 C12 C17 C16 -2.1(2)
C11 C12 C17 C16 -178.90(14)
C13 C12 C17 S2 177.06(12)
C11 C12 C17 S2 0.30(17)
C18 S2 C17 C16 177.94(15)
C18 S2 C17 C12 -1.23(12)
C12 C11 C18 C19 -179.46(16)
C10 C11 C18 C19 -7.6(3)
C12 C11 C18 S2 -2.06(18)
C10 C11 C18 S2 169.79(12)
C17 S2 C18 C11 1.91(13)
C17 S2 C18 C19 179.67(13)
